data_2019221
loop_
_publ_author_name
'Tatum, Natalie J.'
'Villemagne, Baptiste'
'Willand, Nicolas'
'Deprez, Benoit'
'Liebeschuetz, John W.'
'Baulard, Alain R.'
'Pohl, Ehmke'

_publ_section_title
;
 Structural and docking studies of potent ethionamide boosters
;
_journal_issue 11
_journal_name_full 'Acta Crystallographica Section C'
_journal_page_first 1243
_journal_page_last 1250
_journal_paper_doi 10.1107/S0108270113028126
_journal_volume 69
_journal_year 2013
_chemical_formula_iupac 'C19 H19 F3 N4 O3 S'
_chemical_formula_moiety 'C19 H19 F3 N4 O3 S'
_chemical_formula_sum 'C19 H19 F3 N4 O3 S'
_chemical_formula_weight 440.44
_chemical_name_systematic
4,4,4-Trifluoro-1-{4-[3-(6-methoxy-1,3-benzothiazol-2-yl)-1,2,4-oxadiazol-5-yl]piperidin-1-yl}butanone
_space_group_crystal_system orthorhombic
_space_group_IT_number 19
_space_group_name_Hall 'P 2ac 2ab'
_space_group_name_H-M_alt 'P 21 21 21'
_symmetry_space_group_name_Hall 'P 2ac 2ab'
_symmetry_space_group_name_H-M 'P 21 21 21'
_atom_sites_solution_hydrogens geom
_atom_sites_solution_primary direct
_atom_sites_solution_secondary difmap
_audit_creation_method
;
  Olex2 1.1
  (compiled Nov  1 2011 20:42:30, GUI svn.r3906)
;
_cell_angle_alpha 90.00
_cell_angle_beta 90.00
_cell_angle_gamma 90.00
_cell_formula_units_Z 4
_cell_length_a 4.82800(10)
_cell_length_b 16.1865(5)
_cell_length_c 24.3327(7)
_cell_measurement_reflns_used 9938
_cell_measurement_temperature 99.93
_cell_measurement_theta_max 66.267
_cell_measurement_theta_min 3.280
_cell_volume 1901.56(9)
_computing_cell_refinement 'SMART (Bruker, 2001)'
_computing_data_collection 'SMART (Bruker, 2001)'
_computing_data_reduction 'SAINT (Bruker, 2001)'
_computing_molecular_graphics 'OLEX2 (Dolomanov <i>et al.</i>, 2009)'
_computing_publication_material 'OLEX2 (Dolomanov <i>et al.</i>, 2009)'
_computing_structure_refinement 'SHELXL97 (Sheldrick, 2008)'
_computing_structure_solution 'SHELXS97 (Sheldrick, 2008)'
_diffrn_ambient_temperature 99.93
_diffrn_measured_fraction_theta_full 0.972
_diffrn_measured_fraction_theta_max 0.972
_diffrn_measurement_device_type 'Bruker Platinum CCD'
_diffrn_measurement_method '\f and \w scans'
_diffrn_radiation_monochromator 'HELIOS mirrors'
_diffrn_radiation_type 'Cu K\a'
_diffrn_radiation_wavelength 1.54188
_diffrn_reflns_av_R_equivalents 0.0436
_diffrn_reflns_limit_h_max 5
_diffrn_reflns_limit_h_min -5
_diffrn_reflns_limit_k_max 19
_diffrn_reflns_limit_k_min -19
_diffrn_reflns_limit_l_max 28
_diffrn_reflns_limit_l_min -28
_diffrn_reflns_number 19327
_diffrn_reflns_theta_full 66.46
_diffrn_reflns_theta_max 66.46
_diffrn_reflns_theta_min 3.28
_diffrn_standards_number 0
_exptl_absorpt_coefficient_mu 2.059
_exptl_absorpt_correction_T_max 0.7528
_exptl_absorpt_correction_T_min 0.6230
_exptl_absorpt_correction_type multi-scan
_exptl_absorpt_process_details
;
(SADABS; Bruker, 2008)
;
_exptl_crystal_colour 'clear light colourless'
_exptl_crystal_density_diffrn 1.538
_exptl_crystal_density_method 'not measured'
_exptl_crystal_description needle
_exptl_crystal_F_000 912
_exptl_crystal_size_max 0.3
_exptl_crystal_size_mid 0.02
_exptl_crystal_size_min 0.02
_refine_diff_density_max 0.256
_refine_diff_density_min -0.165
_refine_ls_abs_structure_details 'Flack (1983), 1301 Friedel pairs'
_refine_ls_abs_structure_Flack 0.154(17)
_refine_ls_extinction_method none
_refine_ls_goodness_of_fit_ref 0.979
_refine_ls_hydrogen_treatment constr
_refine_ls_matrix_type full
_refine_ls_number_parameters 272
_refine_ls_number_reflns 3233
_refine_ls_number_restraints 0
_refine_ls_restrained_S_all 0.979
_refine_ls_R_factor_all 0.0333
_refine_ls_R_factor_gt 0.0298
_refine_ls_shift/su_max 0.001
_refine_ls_shift/su_mean 0.000
_refine_ls_structure_factor_coef Fsqd
_refine_ls_weighting_details 'calc w=1/[\s^2^(Fo^2^)+(0.0502P)^2^+0.5712P] where P=(Fo^2^+2Fc^2^)/3'
_refine_ls_weighting_scheme calc
_refine_ls_wR_factor_gt 0.0761
_refine_ls_wR_factor_ref 0.0788
_reflns_number_gt 3011
_reflns_number_total 3233
_reflns_threshold_expression I>2sigma(I)
_cod_data_source_file fm3013.cif
_cod_data_source_block 41325
_cod_database_code 2019221

loop_
_space_group_symop_id
_space_group_symop_operation_xyz
1 'x, y, z'
2 '-x+1/2, -y, z+1/2'
3 'x+1/2, -y+1/2, -z'
4 '-x, y+1/2, -z+1/2'

loop_
_atom_site_type_symbol
_atom_site_label
_atom_site_fract_x
_atom_site_fract_y
_atom_site_fract_z
_atom_site_U_iso_or_equiv
_atom_site_adp_type
_atom_site_calc_flag
_atom_site_refinement_flags
_atom_site_occupancy
_atom_site_symmetry_multiplicity
S S1 1.19629(12) 0.92060(3) 0.647631(19) 0.02465(13) Uani d . 1 1
F F3 0.8214(3) 0.19896(8) 0.67661(5) 0.0390(3) Uani d . 1 1
O O3 1.9539(4) 0.99316(9) 0.79415(5) 0.0284(4) Uani d . 1 1
F F2 0.8442(3) 0.09400(7) 0.62270(5) 0.0391(4) Uani d . 1 1
N N2 0.7857(4) 0.82130(10) 0.57801(7) 0.0262(4) Uani d . 1 1
F F1 0.4530(3) 0.15353(8) 0.63769(6) 0.0410(3) Uani d . 1 1
O O2 0.6128(3) 0.76181(8) 0.55254(6) 0.0267(4) Uani d . 1 1
C C7 0.9437(5) 0.77629(12) 0.61012(8) 0.0236(5) Uani d . 1 1
N N4 1.3036(4) 0.77044(10) 0.67989(6) 0.0238(4) Uani d . 1 1
N N3 0.8918(4) 0.69274(11) 0.60831(7) 0.0256(4) Uani d . 1 1
C C15 0.6852(5) 0.36244(13) 0.53876(8) 0.0276(5) Uani d . 1 1
C C8 1.1502(4) 0.81311(12) 0.64614(8) 0.0232(4) Uani d . 1 1
C C4 0.7155(5) 0.57204(13) 0.50735(8) 0.0263(5) Uani d . 1 1
H H4A 0.7252 0.6097 0.4754 0.032 Uiso calc R 1 1
H H4B 0.9066 0.5622 0.5205 0.032 Uiso calc R 1 1
C C9 1.4708(5) 0.82302(12) 0.71030(8) 0.0236(5) Uani d . 1 1
O O1 0.8435(4) 0.34067(10) 0.50226(7) 0.0438(5) Uani d . 1 1
C C14 1.4429(5) 0.90749(12) 0.69876(7) 0.0228(5) Uani d . 1 1
C C3 0.5450(5) 0.61274(12) 0.55323(8) 0.0256(5) Uani d . 1 1
H H3 0.3607 0.6292 0.5380 0.031 Uiso calc R 1 1
C C12 1.7825(5) 0.94164(12) 0.76535(8) 0.0241(5) Uani d . 1 1
C C18 0.7249(5) 0.16813(12) 0.62883(9) 0.0283(5) Uani d . 1 1
C C13 1.5949(5) 0.96794(12) 0.72594(8) 0.0245(5) Uani d . 1 1
H H13 1.5713 1.0249 0.7178 0.029 Uiso calc R 1 1
N N1 0.5511(4) 0.43555(10) 0.53718(7) 0.0278(4) Uani d . 1 1
C C6 0.6894(5) 0.68803(12) 0.57337(8) 0.0234(4) Uani d . 1 1
C C10 1.6607(5) 0.79825(12) 0.75088(8) 0.0268(5) Uani d . 1 1
H H10 1.6838 0.7414 0.7594 0.032 Uiso calc R 1 1
C C5 0.5865(6) 0.49045(13) 0.48978(8) 0.0301(5) Uani d . 1 1
H H5A 0.4041 0.5009 0.4725 0.036 Uiso calc R 1 1
H H5B 0.7069 0.4634 0.4622 0.036 Uiso calc R 1 1
C C2 0.4992(5) 0.55156(12) 0.60076(8) 0.0278(5) Uani d . 1 1
H H2A 0.6779 0.5411 0.6194 0.033 Uiso calc R 1 1
H H2B 0.3712 0.5764 0.6279 0.033 Uiso calc R 1 1
C C17 0.7773(5) 0.22405(12) 0.58143(8) 0.0278(5) Uani d . 1 1
H H17A 0.7122 0.1971 0.5472 0.033 Uiso calc R 1 1
H H17B 0.9790 0.2336 0.5779 0.033 Uiso calc R 1 1
C C11 1.8113(5) 0.85692(12) 0.77786(8) 0.0265(5) Uani d . 1 1
H H11 1.9380 0.8404 0.8056 0.032 Uiso calc R 1 1
C C1 0.3794(5) 0.46993(13) 0.58073(9) 0.0288(5) Uani d . 1 1
H H1A 0.3696 0.4304 0.6117 0.035 Uiso calc R 1 1
H H1B 0.1891 0.4789 0.5668 0.035 Uiso calc R 1 1
C C16 0.6304(5) 0.30683(12) 0.58818(8) 0.0268(5) Uani d . 1 1
H H16A 0.6970 0.3344 0.6220 0.032 Uiso calc R 1 1
H H16B 0.4287 0.2975 0.5920 0.032 Uiso calc R 1 1
C C19 1.9780(6) 1.07649(13) 0.77480(9) 0.0328(5) Uani d . 1 1
H H19A 2.0253 1.0762 0.7356 0.049 Uiso calc R 1 1
H H19B 2.1238 1.1050 0.7954 0.049 Uiso calc R 1 1
H H19C 1.8015 1.1053 0.7801 0.049 Uiso calc R 1 1

loop_
_atom_site_aniso_label
_atom_site_aniso_U_11
_atom_site_aniso_U_22
_atom_site_aniso_U_33
_atom_site_aniso_U_12
_atom_site_aniso_U_13
_atom_site_aniso_U_23
S1 0.0283(3) 0.0242(2) 0.0215(2) 0.0040(2) -0.0006(2) 0.00219(19)
F3 0.0562(10) 0.0341(7) 0.0268(6) 0.0072(7) -0.0083(7) -0.0009(5)
O3 0.0359(10) 0.0277(7) 0.0215(7) -0.0002(7) -0.0019(7) -0.0003(6)
F2 0.0534(10) 0.0264(6) 0.0374(7) 0.0080(6) 0.0074(7) 0.0018(5)
N2 0.0264(10) 0.0279(8) 0.0244(8) -0.0001(8) 0.0006(8) 0.0025(7)
F1 0.0345(8) 0.0386(7) 0.0498(8) -0.0039(6) 0.0061(7) 0.0102(6)
O2 0.0275(9) 0.0263(7) 0.0263(7) 0.0021(6) -0.0028(6) 0.0025(6)
C7 0.0242(12) 0.0275(10) 0.0190(9) 0.0009(9) 0.0065(9) 0.0019(8)
N4 0.0236(10) 0.0260(8) 0.0217(8) 0.0028(8) 0.0019(8) 0.0017(7)
N3 0.0266(11) 0.0275(9) 0.0227(8) 0.0017(8) 0.0001(8) 0.0026(7)
C15 0.0301(12) 0.0275(10) 0.0251(10) -0.0021(10) -0.0032(10) -0.0017(8)
C8 0.0231(12) 0.0269(10) 0.0196(9) 0.0020(9) 0.0061(9) 0.0017(8)
C4 0.0298(12) 0.0309(10) 0.0182(9) -0.0002(10) 0.0008(9) 0.0049(8)
C9 0.0238(12) 0.0269(10) 0.0202(10) 0.0028(9) 0.0046(9) 0.0008(8)
O1 0.0566(13) 0.0367(8) 0.0381(9) 0.0099(9) 0.0197(10) 0.0062(7)
C14 0.0235(12) 0.0288(10) 0.0161(9) 0.0044(9) 0.0059(9) 0.0021(8)
C3 0.0230(12) 0.0272(10) 0.0266(10) 0.0038(9) -0.0002(10) 0.0035(9)
C12 0.0264(12) 0.0296(10) 0.0162(9) 0.0005(9) 0.0059(9) -0.0022(8)
C18 0.0328(14) 0.0235(9) 0.0288(10) 0.0020(10) -0.0012(10) -0.0025(8)
C13 0.0296(12) 0.0232(10) 0.0208(10) 0.0043(9) 0.0046(9) 0.0007(8)
N1 0.0344(12) 0.0265(9) 0.0225(8) -0.0002(8) -0.0014(8) 0.0034(7)
C6 0.0232(11) 0.0264(9) 0.0205(9) 0.0047(9) 0.0060(9) 0.0027(8)
C10 0.0316(13) 0.0255(10) 0.0233(10) 0.0053(9) 0.0040(10) 0.0043(8)
C5 0.0403(14) 0.0304(11) 0.0196(10) 0.0002(10) -0.0027(10) 0.0046(9)
C2 0.0302(14) 0.0283(11) 0.0250(10) 0.0047(10) 0.0071(10) 0.0036(8)
C17 0.0290(13) 0.0266(10) 0.0278(10) -0.0004(9) 0.0017(10) -0.0008(8)
C11 0.0276(12) 0.0315(10) 0.0205(9) 0.0017(10) 0.0027(10) 0.0031(8)
C1 0.0291(13) 0.0288(10) 0.0286(11) 0.0007(10) 0.0011(10) 0.0076(9)
C16 0.0263(13) 0.0269(10) 0.0273(10) 0.0020(9) 0.0012(9) 0.0040(8)
C19 0.0454(16) 0.0278(11) 0.0252(10) -0.0020(11) -0.0023(11) -0.0008(9)

loop_
_atom_type_symbol
_atom_type_description
_atom_type_scat_dispersion_real
_atom_type_scat_dispersion_imag
_atom_type_scat_source
C C 0.0181 0.0091 'International Tables Vol C Tables 4.2.6.8 and 6.1.1.4'
H H 0.0000 0.0000 'International Tables Vol C Tables 4.2.6.8 and 6.1.1.4'
N N 0.0311 0.0180 'International Tables Vol C Tables 4.2.6.8 and 6.1.1.4'
O O 0.0492 0.0322 'International Tables Vol C Tables 4.2.6.8 and 6.1.1.4'
F F 0.0727 0.0534 'International Tables Vol C Tables 4.2.6.8 and 6.1.1.4'
S S 0.3331 0.5567 'International Tables Vol C Tables 4.2.6.8 and 6.1.1.4'

loop_
_geom_angle_atom_site_label_1
_geom_angle_atom_site_label_2
_geom_angle_atom_site_label_3
_geom_angle
C14 S1 C8 88.88(10)
C12 O3 C19 117.03(17)
C7 N2 O2 103.04(15)
C6 O2 N2 106.01(15)
N2 C7 N3 114.9(2)
N2 C7 C8 121.97(18)
N3 C7 C8 123.13(18)
C8 N4 C9 109.98(17)
C6 N3 C7 102.47(17)
O1 C15 N1 122.10(19)
O1 C15 C16 120.71(19)
N1 C15 C16 117.19(19)
C7 C8 S1 120.36(15)
N4 C8 S1 116.13(16)
N4 C8 C7 123.48(18)
C5 C4 C3 110.94(19)
N4 C9 C14 115.81(18)
N4 C9 C10 125.41(18)
C14 C9 C10 118.79(19)
C9 C14 S1 109.20(16)
C13 C14 S1 128.11(16)
C13 C14 C9 122.69(19)
C6 C3 C4 109.88(18)
C6 C3 C2 110.32(17)
C2 C3 C4 110.34(16)
O3 C12 C13 124.23(18)
O3 C12 C11 114.98(19)
C13 C12 C11 120.8(2)
F3 C18 F1 105.25(18)
F3 C18 C17 112.62(18)
F2 C18 F3 106.20(18)
F2 C18 F1 106.20(18)
F2 C18 C17 112.68(18)
F1 C18 C17 113.27(19)
C12 C13 C14 117.25(18)
C15 N1 C5 119.87(19)
C15 N1 C1 125.97(17)
C1 N1 C5 114.05(17)
O2 C6 C3 118.25(18)
N3 C6 O2 113.61(19)
N3 C6 C3 128.10(19)
C11 C10 C9 119.14(19)
N1 C5 C4 110.66(17)
C1 C2 C3 111.88(17)
C18 C17 C16 111.84(18)
C10 C11 C12 121.3(2)
N1 C1 C2 110.41(18)
C17 C16 C15 110.67(18)

loop_
_geom_bond_atom_site_label_1
_geom_bond_atom_site_label_2
_geom_bond_distance
S1 C8 1.754(2)
S1 C14 1.735(2)
F3 C18 1.348(2)
O3 C12 1.368(3)
O3 C19 1.433(3)
F2 C18 1.339(2)
N2 O2 1.417(2)
N2 C7 1.313(3)
F1 C18 1.351(3)
O2 C6 1.349(2)
C7 N3 1.376(3)
C7 C8 1.455(3)
N4 C8 1.303(3)
N4 C9 1.387(3)
N3 C6 1.298(3)
C15 O1 1.224(3)
C15 N1 1.350(3)
C15 C16 1.525(3)
C4 C3 1.535(3)
C4 C5 1.522(3)
C9 C14 1.402(3)
C9 C10 1.406(3)
C14 C13 1.391(3)
C3 C6 1.487(3)
C3 C2 1.539(3)
C12 C13 1.386(3)
C12 C11 1.412(3)
C18 C17 1.488(3)
N1 C5 1.466(3)
N1 C1 1.456(3)
C10 C11 1.364(3)
C2 C1 1.522(3)
C17 C16 1.525(3)
